data_7032627
loop_
_publ_author_name
'Honrado, Manuel'
'Otero, Antonio'
'Fern\'andez-Baeza, Juan'
'S\'anchez-Barba, Luis F'
'Garc\'es, Andr\'es'
'Lara-S\'anchez, Agust\'in'
'Rodr\'iguez, Ana M'

_publ_section_title
;
 Enantiopure N,N,O-scorpionate zinc amide and chloride complexes as
 efficient initiators for the heteroselective ROP of cyclic esters.
;
_journal_issue 45
_journal_name_full 'Dalton transactions (Cambridge, England : 2003)'
_journal_page_first 17090
_journal_page_last 17100
_journal_paper_doi 10.1039/c4dt02178a
_journal_volume 43
_journal_year 2014
_chemical_formula_moiety 'C25 H41 N5 O Si2 Zn'
_chemical_formula_sum 'C25 H41 N5 O Si2 Zn'
_chemical_formula_weight 549.18
_chemical_name_systematic
;
 ?
;
_space_group_crystal_system monoclinic
_space_group_IT_number 15
_space_group_name_Hall '-C 2yc'
_space_group_name_H-M_alt 'C 1 2/c 1'
_symmetry_space_group_name_Hall '-C 2yc'
_symmetry_space_group_name_H-M 'C 1 2/c 1'
_atom_sites_solution_hydrogens geom
_audit_creation_method SHELXL-2013
_cell_angle_alpha 90
_cell_angle_beta 124.508(11)
_cell_angle_gamma 90
_cell_formula_units_Z 8
_cell_length_a 31.746(9)
_cell_length_b 10.760(4)
_cell_length_c 21.751(8)
_cell_measurement_reflns_used 845
_cell_measurement_temperature 230(2)
_cell_measurement_theta_max 18.0
_cell_measurement_theta_min 2.27
_cell_volume 6123(4)
_computing_cell_refinement 'Bruker SAINT'
_computing_data_collection 'Bruker APEX'
_computing_data_reduction 'Bruker SAINT, SADABS, XPREP'
_computing_molecular_graphics 'WINGX v2013.3 (Farrugia)'
_computing_publication_material 'WINGX v2013.3 (Farrugia)'
_computing_structure_refinement 'SHELXL-2013 (Sheldrick)'
_computing_structure_solution 'SHELXS-2013 (Sheldrick)'
_diffrn_ambient_temperature 230(2)
_diffrn_measured_fraction_theta_full 0.976
_diffrn_measured_fraction_theta_max 0.975
_diffrn_measurement_device_type 'CCD area detector'
_diffrn_measurement_method 'omega and phi scans'
_diffrn_radiation_type MoK\a
_diffrn_radiation_wavelength 0.71073
_diffrn_reflns_av_R_equivalents 0.0834
_diffrn_reflns_av_unetI/netI 0.1488
_diffrn_reflns_Laue_measured_fraction_full 0.976
_diffrn_reflns_Laue_measured_fraction_max 0.975
_diffrn_reflns_limit_h_max 45
_diffrn_reflns_limit_h_min -36
_diffrn_reflns_limit_k_max 15
_diffrn_reflns_limit_k_min -10
_diffrn_reflns_limit_l_max 29
_diffrn_reflns_limit_l_min -30
_diffrn_reflns_number 16774
_diffrn_reflns_point_group_measured_fraction_full 0.976
_diffrn_reflns_point_group_measured_fraction_max 0.975
_diffrn_reflns_theta_full 25.242
_diffrn_reflns_theta_max 30.384
_diffrn_reflns_theta_min 3.115
_exptl_absorpt_coefficient_mu 0.905
_exptl_absorpt_correction_T_max 0.7461
_exptl_absorpt_correction_T_min 0.6384
_exptl_absorpt_correction_type multi-scan
_exptl_absorpt_process_details SADABS
_exptl_crystal_colour colourless
_exptl_crystal_density_diffrn 1.192
_exptl_crystal_description prism
_exptl_crystal_F_000 2336
_exptl_crystal_size_max 0.230
_exptl_crystal_size_mid 0.190
_exptl_crystal_size_min 0.150
_refine_diff_density_max 0.295
_refine_diff_density_min -0.361
_refine_diff_density_rms 0.061
_refine_ls_extinction_method none
_refine_ls_goodness_of_fit_ref 0.861
_refine_ls_hydrogen_treatment constr
_refine_ls_matrix_type full
_refine_ls_number_parameters 318
_refine_ls_number_reflns 9022
_refine_ls_number_restraints 0
_refine_ls_restrained_S_all 0.861
_refine_ls_R_factor_all 0.1720
_refine_ls_R_factor_gt 0.0634
_refine_ls_shift/su_max 0.000
_refine_ls_shift/su_mean 0.000
_refine_ls_structure_factor_coef Fsqd
_refine_ls_weighting_details 'w=1/[\s^2^(Fo^2^)+(0.0736P)^2^] where P=(Fo^2^+2Fc^2^)/3'
_refine_ls_weighting_scheme calc
_refine_ls_wR_factor_gt 0.1345
_refine_ls_wR_factor_ref 0.1820
_reflns_Friedel_coverage 0.000
_reflns_number_gt 3680
_reflns_number_total 9022
_reflns_threshold_expression 'I > 2\s(I)'
_cod_data_source_file c4dt02178a2.cif
_cod_data_source_block 3
_cod_depositor_comments 'Adding full bibliography for 7032626--7032628.cif.'
_cod_database_code 7032627
_shelx_space_group_comment
;
The symmetry employed for this shelxl refinement is uniquely defined
by the following loop, which should always be used as a source of
symmetry information in preference to the above space-group names.
They are only intended as comments.
;
_shelx_estimated_absorpt_t_min 0.819
_shelx_estimated_absorpt_t_max 0.876
_shelxl_version_number 2013-4

loop_
_space_group_symop_operation_xyz
'x, y, z'
'-x, y, -z+1/2'
'x+1/2, y+1/2, z'
'-x+1/2, y+1/2, -z+1/2'
'-x, -y, -z'
'x, -y, z-1/2'
'-x+1/2, -y+1/2, -z'
'x+1/2, -y+1/2, z-1/2'

loop_
_atom_site_label
_atom_site_type_symbol
_atom_site_fract_x
_atom_site_fract_y
_atom_site_fract_z
_atom_site_U_iso_or_equiv
_atom_site_adp_type
_atom_site_occupancy
_atom_site_site_symmetry_order
_atom_site_calc_flag
_atom_site_refinement_flags_posn
_atom_site_refinement_flags_adp
Zn1 Zn 0.16740(2) 0.10325(4) 0.57473(2) 0.04872(17) Uani 1 1 d . .
N1 N 0.15874(11) 0.1547(3) 0.65911(16) 0.0487(8) Uani 1 1 d . .
N2 N 0.20472(11) 0.1707(3) 0.72645(16) 0.0449(7) Uani 1 1 d . .
N3 N 0.22194(11) 0.2468(3) 0.61156(15) 0.0469(7) Uani 1 1 d . .
N4 N 0.25802(11) 0.2407(3) 0.68704(15) 0.0408(7) Uani 1 1 d . .
N5 N 0.11194(12) 0.0756(3) 0.47399(17) 0.0580(9) Uani 1 1 d . .
O4 O 0.21956(9) -0.0168(3) 0.63861(13) 0.0538(7) Uani 1 1 d . .
Si1 Si 0.10876(5) -0.07317(13) 0.44536(6) 0.0627(4) Uani 1 1 d . .
Si2 Si 0.07118(5) 0.19578(14) 0.42378(7) 0.0684(4) Uani 1 1 d . .
C1 C 0.19857(16) 0.1795(4) 0.7831(2) 0.0487(9) Uani 1 1 d . .
C2 C 0.14742(17) 0.1698(4) 0.7512(2) 0.0572(10) Uani 1 1 d . .
H2 H 0.1313 0.1729 0.7760 0.069 Uiso 1 1 calc R U
C3 C 0.12358(15) 0.1544(4) 0.6747(2) 0.0532(10) Uani 1 1 d . .
C4 C 0.24288(17) 0.1957(4) 0.8624(2) 0.0604(11) Uani 1 1 d . .
H4A H 0.2659 0.1267 0.8770 0.091 Uiso 1 1 calc R U
H4B H 0.2308 0.1995 0.8940 0.091 Uiso 1 1 calc R U
H4C H 0.2605 0.2714 0.8671 0.091 Uiso 1 1 calc R U
C5 C 0.06844(16) 0.1385(5) 0.6142(3) 0.0767(14) Uani 1 1 d . .
H5A H 0.0514 0.2172 0.6033 0.115 Uiso 1 1 calc R U
H5B H 0.0534 0.0807 0.6301 0.115 Uiso 1 1 calc R U
H5C H 0.0650 0.1072 0.5703 0.115 Uiso 1 1 calc R U
C6 C 0.29913(14) 0.3124(4) 0.7081(2) 0.0459(9) Uani 1 1 d . .
C7 C 0.28879(15) 0.3681(4) 0.6445(2) 0.0520(10) Uani 1 1 d . .
H7 H 0.3098 0.4232 0.6408 0.062 Uiso 1 1 calc R U
C8 C 0.24086(15) 0.3266(4) 0.5863(2) 0.0512(10) Uani 1 1 d . .
C9 C 0.34479(15) 0.3232(4) 0.7869(2) 0.0599(11) Uani 1 1 d . .
H9A H 0.3342 0.3509 0.8181 0.090 Uiso 1 1 calc R U
H9B H 0.3684 0.3821 0.7893 0.090 Uiso 1 1 calc R U
H9C H 0.3611 0.2437 0.8039 0.090 Uiso 1 1 calc R U
C10 C 0.21176(19) 0.3612(5) 0.5054(2) 0.0758(14) Uani 1 1 d . .
H10A H 0.1887 0.2952 0.4757 0.114 Uiso 1 1 calc R U
H10B H 0.2353 0.3745 0.4915 0.114 Uiso 1 1 calc R U
H10C H 0.1927 0.4360 0.4970 0.114 Uiso 1 1 calc R U
C11 C 0.25204(13) 0.1508(4) 0.73154(19) 0.0431(8) Uani 1 1 d . .
H11 H 0.2803 0.1640 0.7837 0.052 Uiso 1 1 calc R U
C12 C 0.25595(13) 0.0142(4) 0.71154(19) 0.0445(8) Uani 1 1 d . .
H12 H 0.2507 -0.0400 0.7429 0.053 Uiso 1 1 calc R U
C13 C 0.31075(13) -0.0046(3) 0.7353(2) 0.0446(8) Uani 1 1 d . .
C14 C 0.35017(15) -0.0194(4) 0.8093(2) 0.0541(10) Uani 1 1 d . .
H14 H 0.3430 -0.0211 0.8452 0.065 Uiso 1 1 calc R U
C15 C 0.39993(16) -0.0317(4) 0.8308(3) 0.0673(12) Uani 1 1 d . .
H15 H 0.4259 -0.0392 0.8813 0.081 Uiso 1 1 calc R U
C16 C 0.41223(17) -0.0331(5) 0.7792(3) 0.0724(13) Uani 1 1 d . .
C17 C 0.37237(19) -0.0190(5) 0.7046(3) 0.0740(13) Uani 1 1 d . .
H17 H 0.3795 -0.0186 0.6686 0.089 Uiso 1 1 calc R U
C18 C 0.32264(16) -0.0057(4) 0.6828(2) 0.0600(11) Uani 1 1 d . .
H18 H 0.2967 0.0026 0.6324 0.072 Uiso 1 1 calc R U
C19 C 0.46676(18) -0.0511(7) 0.8029(4) 0.108(2) Uani 1 1 d . .
H19A H 0.4679 -0.1160 0.7735 0.162 Uiso 1 1 calc R U
H19B H 0.4878 -0.0737 0.8547 0.162 Uiso 1 1 calc R U
H19C H 0.4792 0.0248 0.7955 0.162 Uiso 1 1 calc R U
C20 C 0.1708(2) -0.1221(5) 0.4615(3) 0.0826(15) Uani 1 1 d . .
H20A H 0.1777 -0.0719 0.4317 0.124 Uiso 1 1 calc R U
H20B H 0.1688 -0.2079 0.4478 0.124 Uiso 1 1 calc R U
H20C H 0.1979 -0.1118 0.5133 0.124 Uiso 1 1 calc R U
C21 C 0.0952(3) -0.1841(6) 0.4979(3) 0.106(2) Uani 1 1 d . .
H21A H 0.1220 -0.1792 0.5501 0.159 Uiso 1 1 calc R U
H21B H 0.0935 -0.2671 0.4804 0.159 Uiso 1 1 calc R U
H21C H 0.0631 -0.1632 0.4902 0.159 Uiso 1 1 calc R U
C22 C 0.0587(2) -0.1008(7) 0.3434(3) 0.122(3) Uani 1 1 d . .
H22A H 0.0254 -0.0852 0.3329 0.184 Uiso 1 1 calc R U
H22B H 0.0605 -0.1854 0.3311 0.184 Uiso 1 1 calc R U
H22C H 0.0644 -0.0459 0.3141 0.184 Uiso 1 1 calc R U
C23 C 0.00269(17) 0.1614(7) 0.3856(3) 0.0964(18) Uani 1 1 d . .
H23A H -0.0081 0.0889 0.3544 0.145 Uiso 1 1 calc R U
H23B H -0.0182 0.2309 0.3566 0.145 Uiso 1 1 calc R U
H23C H -0.0008 0.1467 0.4260 0.145 Uiso 1 1 calc R U
C24 C 0.0731(2) 0.2411(6) 0.3421(3) 0.0953(18) Uani 1 1 d . .
H24A H 0.1075 0.2628 0.3594 0.143 Uiso 1 1 calc R U
H24B H 0.0511 0.3111 0.3172 0.143 Uiso 1 1 calc R U
H24C H 0.0618 0.1725 0.3080 0.143 Uiso 1 1 calc R U
C25 C 0.08768(19) 0.3367(5) 0.4839(3) 0.0860(16) Uani 1 1 d . .
H25A H 0.0854 0.3170 0.5250 0.129 Uiso 1 1 calc R U
H25B H 0.0642 0.4025 0.4550 0.129 Uiso 1 1 calc R U
H25C H 0.1219 0.3626 0.5026 0.129 Uiso 1 1 calc R U

loop_
_atom_site_aniso_label
_atom_site_aniso_U_11
_atom_site_aniso_U_22
_atom_site_aniso_U_33
_atom_site_aniso_U_23
_atom_site_aniso_U_13
_atom_site_aniso_U_12
Zn1 0.0469(3) 0.0492(3) 0.0364(2) -0.00208(19) 0.01539(19) -0.0001(2)
N1 0.0432(17) 0.0537(19) 0.0440(17) 0.0004(15) 0.0215(14) 0.0008(15)
N2 0.0476(17) 0.0454(18) 0.0426(17) 0.0016(14) 0.0261(14) -0.0006(14)
N3 0.0503(18) 0.0484(19) 0.0348(16) 0.0012(14) 0.0197(14) 0.0011(15)
N4 0.0456(16) 0.0412(17) 0.0329(15) -0.0020(13) 0.0206(13) -0.0026(14)
N5 0.0513(19) 0.060(2) 0.0400(18) -0.0015(15) 0.0121(15) -0.0005(16)
O4 0.0484(14) 0.0499(16) 0.0420(14) -0.0063(12) 0.0131(12) 0.0038(12)
Si1 0.0622(7) 0.0709(9) 0.0397(6) -0.0096(5) 0.0197(5) -0.0108(6)
Si2 0.0516(7) 0.0754(9) 0.0519(7) 0.0117(6) 0.0135(5) -0.0007(6)
C1 0.067(3) 0.040(2) 0.049(2) -0.0016(17) 0.039(2) -0.0044(19)
C2 0.073(3) 0.048(2) 0.069(3) 0.009(2) 0.051(2) 0.004(2)
C3 0.054(2) 0.042(2) 0.068(3) 0.0082(19) 0.038(2) 0.0033(19)
C4 0.089(3) 0.055(3) 0.047(2) -0.0031(19) 0.044(2) -0.008(2)
C5 0.057(3) 0.083(4) 0.090(4) -0.005(3) 0.042(3) -0.010(2)
C6 0.050(2) 0.041(2) 0.049(2) -0.0047(17) 0.0294(18) -0.0016(18)
C7 0.059(2) 0.049(2) 0.054(2) 0.0015(18) 0.036(2) -0.0084(19)
C8 0.062(2) 0.050(2) 0.046(2) 0.0055(18) 0.033(2) 0.002(2)
C9 0.055(2) 0.055(3) 0.054(2) -0.007(2) 0.021(2) -0.008(2)
C10 0.084(3) 0.085(4) 0.055(3) 0.015(2) 0.037(2) -0.001(3)
C11 0.048(2) 0.045(2) 0.0313(18) -0.0007(15) 0.0194(15) -0.0004(17)
C12 0.044(2) 0.043(2) 0.0385(19) 0.0036(16) 0.0190(16) 0.0000(16)
C13 0.047(2) 0.038(2) 0.048(2) -0.0011(16) 0.0259(17) -0.0030(16)
C14 0.050(2) 0.055(3) 0.049(2) 0.0019(19) 0.0233(18) 0.0051(19)
C15 0.048(2) 0.056(3) 0.069(3) -0.002(2) 0.016(2) 0.000(2)
C16 0.057(3) 0.056(3) 0.108(4) 0.009(3) 0.049(3) -0.001(2)
C17 0.083(3) 0.073(3) 0.093(4) 0.010(3) 0.066(3) -0.003(3)
C18 0.063(3) 0.064(3) 0.057(3) 0.008(2) 0.036(2) -0.002(2)
C19 0.064(3) 0.106(5) 0.161(6) 0.009(4) 0.068(4) -0.009(3)
C20 0.104(4) 0.083(4) 0.065(3) -0.001(3) 0.050(3) 0.012(3)
C21 0.134(5) 0.097(5) 0.106(4) -0.016(4) 0.080(4) -0.041(4)
C22 0.109(4) 0.136(6) 0.058(3) -0.032(3) 0.009(3) 0.006(4)
C23 0.056(3) 0.110(5) 0.091(4) 0.018(3) 0.022(3) -0.001(3)
C24 0.079(3) 0.114(5) 0.057(3) 0.022(3) 0.017(3) -0.016(3)
C25 0.076(3) 0.070(3) 0.088(4) 0.019(3) 0.033(3) 0.012(3)

loop_
_atom_type_symbol
_atom_type_description
_atom_type_scat_dispersion_real
_atom_type_scat_dispersion_imag
_atom_type_scat_source
C C 0.0033 0.0016 'International Tables Vol C Tables 4.2.6.8 and 6.1.1.4'
H H 0.0000 0.0000 'International Tables Vol C Tables 4.2.6.8 and 6.1.1.4'
N N 0.0061 0.0033 'International Tables Vol C Tables 4.2.6.8 and 6.1.1.4'
O O 0.0106 0.0060 'International Tables Vol C Tables 4.2.6.8 and 6.1.1.4'
Si Si 0.0817 0.0704 'International Tables Vol C Tables 4.2.6.8 and 6.1.1.4'
Zn Zn 0.2839 1.4301 'International Tables Vol C Tables 4.2.6.8 and 6.1.1.4'

loop_
_geom_angle_atom_site_label_1
_geom_angle_atom_site_label_2
_geom_angle_atom_site_label_3
_geom_angle
N5 Zn1 O4 125.50(13)
N5 Zn1 N1 124.02(14)
O4 Zn1 N1 91.79(12)
N5 Zn1 N3 125.20(13)
O4 Zn1 N3 91.82(12)
N1 Zn1 N3 87.74(12)
C3 N1 N2 105.4(3)
C3 N1 Zn1 140.3(3)
N2 N1 Zn1 112.5(2)
C1 N2 N1 111.4(3)
C1 N2 C11 127.9(3)
N1 N2 C11 119.3(3)
C8 N3 N4 105.0(3)
C8 N3 Zn1 141.2(3)
N4 N3 Zn1 111.6(2)
C6 N4 N3 111.7(3)
C6 N4 C11 128.1(3)
N3 N4 C11 119.5(3)
Si1 N5 Si2 127.62(19)
Si1 N5 Zn1 113.16(18)
Si2 N5 Zn1 119.2(2)
C12 O4 Zn1 119.1(2)
N5 Si1 C21 111.4(2)
N5 Si1 C20 111.0(2)
C21 Si1 C20 106.8(3)
N5 Si1 C22 114.6(3)
C21 Si1 C22 106.7(3)
C20 Si1 C22 105.9(3)
N5 Si2 C25 110.74(19)
N5 Si2 C23 113.7(2)
C25 Si2 C23 105.4(3)
N5 Si2 C24 112.4(3)
C25 Si2 C24 107.8(3)
C23 Si2 C24 106.5(2)
N2 C1 C2 106.0(3)
N2 C1 C4 122.0(4)
C2 C1 C4 132.0(4)
C1 C2 C3 107.6(4)
N1 C3 C2 109.6(3)
N1 C3 C5 120.6(4)
C2 C3 C5 129.8(4)
N4 C6 C7 105.9(3)
N4 C6 C9 123.8(3)
C7 C6 C9 130.3(4)
C6 C7 C8 107.0(3)
N3 C8 C7 110.3(3)
N3 C8 C10 121.5(4)
C7 C8 C10 128.2(4)
N4 C11 N2 111.6(3)
N4 C11 C12 112.4(3)
N2 C11 C12 111.0(3)
O4 C12 C13 114.3(3)
O4 C12 C11 113.8(3)
C13 C12 C11 106.7(3)
C14 C13 C18 117.9(4)
C14 C13 C12 121.3(3)
C18 C13 C12 120.8(3)
C15 C14 C13 121.1(4)
C14 C15 C16 121.5(4)
C15 C16 C17 117.3(4)
C15 C16 C19 121.3(5)
C17 C16 C19 121.4(5)
C18 C17 C16 121.5(4)
C17 C18 C13 120.7(4)

loop_
_geom_bond_atom_site_label_1
_geom_bond_atom_site_label_2
_geom_bond_distance
Zn1 N5 1.902(3)
Zn1 O4 1.932(3)
Zn1 N1 2.079(3)
Zn1 N3 2.111(3)
N1 C3 1.338(5)
N1 N2 1.372(4)
N2 C1 1.356(4)
N2 C11 1.458(5)
N3 C8 1.332(5)
N3 N4 1.372(4)
N4 C6 1.352(4)
N4 C11 1.455(5)
N5 Si1 1.700(4)
N5 Si2 1.714(4)
O4 C12 1.373(4)
Si1 C21 1.863(6)
Si1 C20 1.871(5)
Si1 C22 1.882(5)
Si2 C25 1.873(6)
Si2 C23 1.873(5)
Si2 C24 1.876(5)
C1 C2 1.361(6)
C1 C4 1.495(5)
C2 C3 1.394(5)
C3 C5 1.488(6)
C6 C7 1.367(5)
C6 C9 1.495(5)
C7 C8 1.391(5)
C8 C10 1.499(5)
C11 C12 1.558(5)
C12 C13 1.522(5)
C13 C14 1.378(5)
C13 C18 1.391(5)
C14 C15 1.376(6)
C15 C16 1.383(7)
C16 C17 1.390(7)
C16 C19 1.513(7)
C17 C18 1.375(6)
